data_7247644
loop_
_publ_author_name
'Wu, Qiong'
'Chai, Yingying'
'Huang, Ridong'
'Chen, Hai'
'He, Yang'

_publ_section_title
;
 A linear CH+--NO3&#x2212; base pair motif promoted by AgNO3 mediated
 proton transfer between guanosine and cytidine
;
_journal_issue 47
_journal_name_full CrystEngComm
_journal_page_first 6549
_journal_page_last 6555
_journal_paper_doi 10.1039/D3CE00916E
_journal_volume 25
_journal_year 2023
_chemical_formula_moiety 'C9 H13 Ag N4 O8'
_chemical_formula_sum 'C9 H13 Ag N4 O8'
_chemical_formula_weight 413.10
_chemical_name_systematic 'Cytidine and silver nitrate'
_space_group_crystal_system orthorhombic
_space_group_IT_number 19
_space_group_name_Hall 'P 2ac 2ab'
_space_group_name_H-M_alt 'P 21 21 21'
_atom_sites_solution_hydrogens geom
_atom_sites_solution_primary iterative
_audit_creation_date 2021-09-06
_audit_creation_method
;
Olex2 1.2
(compiled 2018.05.29 svn.r3508 for OlexSys, GUI svn.r5506)
;
_audit_update_record
;
2022-02-07 deposited with the CCDC.	2023-11-01 downloaded from the CCDC.
;
_cell_angle_alpha 90
_cell_angle_beta 90
_cell_angle_gamma 90
_cell_formula_units_Z 4
_cell_length_a 4.6969(3)
_cell_length_b 15.1122(11)
_cell_length_c 17.3305(12)
_cell_measurement_reflns_used 9964
_cell_measurement_temperature 100
_cell_measurement_theta_max 26.761
_cell_measurement_theta_min 2.780
_cell_volume 1230.13(15)
_computing_cell_refinement 'SAINT V8.40B (?, 2016)'
_computing_data_reduction 'SAINT V8.40B (?, 2016)'
_computing_molecular_graphics 'Olex2 (Dolomanov et al., 2009)'
_computing_publication_material 'Olex2 (Dolomanov et al., 2009)'
_computing_structure_refinement 'ShelXL (Sheldrick, 2015)'
_computing_structure_solution 'olex2.solve (Bourhis et al., 2015)'
_diffrn_ambient_temperature 100.0
_diffrn_measured_fraction_theta_full 0.985
_diffrn_measured_fraction_theta_max 0.986
_diffrn_measurement_device_type 'Bruker APEX-II CCD'
_diffrn_measurement_method '\f and \w scans'
_diffrn_radiation_type synchrotron
_diffrn_radiation_wavelength 0.72929
_diffrn_reflns_av_R_equivalents 0.0526
_diffrn_reflns_av_unetI/netI 0.0347
_diffrn_reflns_Laue_measured_fraction_full 0.985
_diffrn_reflns_Laue_measured_fraction_max 0.986
_diffrn_reflns_limit_h_max 5
_diffrn_reflns_limit_h_min -5
_diffrn_reflns_limit_k_max 18
_diffrn_reflns_limit_k_min -18
_diffrn_reflns_limit_l_max 21
_diffrn_reflns_limit_l_min -21
_diffrn_reflns_number 16250
_diffrn_reflns_point_group_measured_fraction_full 0.989
_diffrn_reflns_point_group_measured_fraction_max 0.990
_diffrn_reflns_theta_full 25.949
_diffrn_reflns_theta_max 26.761
_diffrn_reflns_theta_min 2.780
_diffrn_standards_number 0
_exptl_absorpt_coefficient_mu 1.800
_exptl_absorpt_correction_T_max 0.0233
_exptl_absorpt_correction_T_min 0.0070
_exptl_absorpt_correction_type multi-scan
_exptl_absorpt_process_details
'SADABS-2016/2 (Bruker,2016/2) was used for absorption correction. wR2(int) was 0.1731 before and 0.0716 after correction. The Ratio of minimum to maximum transmission is 0.3004. The \l/2 correction factor is Not present.'
_exptl_crystal_colour colourless
_exptl_crystal_colour_primary colourless
_exptl_crystal_density_diffrn 2.231
_exptl_crystal_description needle
_exptl_crystal_F_000 824
_exptl_crystal_size_max 0.08
_exptl_crystal_size_mid 0.02
_exptl_crystal_size_min 0.01
_refine_diff_density_max 0.960
_refine_diff_density_min -0.681
_refine_diff_density_rms 0.172
_refine_ls_abs_structure_details
;
 Flack x determined using 888 quotients [(I+)-(I-)]/[(I+)+(I-)]
 (Parsons, Flack and Wagner, Acta Cryst. B69 (2013) 249-259).
;
_refine_ls_abs_structure_Flack 0.006(15)
_refine_ls_extinction_method none
_refine_ls_goodness_of_fit_ref 1.162
_refine_ls_hydrogen_treatment constr
_refine_ls_matrix_type full
_refine_ls_number_parameters 202
_refine_ls_number_reflns 2401
_refine_ls_number_restraints 0
_refine_ls_restrained_S_all 1.162
_refine_ls_R_factor_all 0.0372
_refine_ls_R_factor_gt 0.0358
_refine_ls_shift/su_max 0.001
_refine_ls_shift/su_mean 0.000
_refine_ls_structure_factor_coef Fsqd
_refine_ls_weighting_details 'w=1/[\s^2^(Fo^2^)+(0.0793P)^2^] where P=(Fo^2^+2Fc^2^)/3'
_refine_ls_weighting_scheme calc
_refine_ls_wR_factor_gt 0.1124
_refine_ls_wR_factor_ref 0.1146
_reflns_Friedel_coverage 0.680
_reflns_Friedel_fraction_full 0.994
_reflns_Friedel_fraction_max 0.995
_reflns_number_gt 2269
_reflns_number_total 2401
_reflns_threshold_expression 'I > 2\s(I)'
_cod_data_source_file d3ce00916e2.cif
_cod_data_source_block ango3_0m_a
_cod_depositor_comments 'Adding full bibliography for 7247643--7247644.cif.'
_cod_database_code 7247644
_shelx_shelxl_version_number 2018/3
_shelx_space_group_comment
;
The symmetry employed for this shelxl refinement is uniquely defined
by the following loop, which should always be used as a source of
symmetry information in preference to the above space-group names.
They are only intended as comments.
;
_shelx_estimated_absorpt_t_max 0.982
_shelx_estimated_absorpt_t_min 0.869
_olex2_refinement_description
;
1. Fixed Uiso
 At 1.2 times of:
  All C(H) groups, All C(H,H) groups, All N(H,H) groups
 At 1.5 times of:
  All O(H) groups
2.a Ternary CH refined with riding coordinates:
 C8(H8), C5(H5A), C7(H7A), C6(H6A)
2.b Secondary CH2 refined with riding coordinates:
 C9(H9A,H9B)
2.c Aromatic/amide H refined with riding coordinates:
 C2(H2), C3(H3)
2.d X=CH2 refined with riding coordinates:
 N1(H1A,H1B)
2.e Idealised tetrahedral OH refined as rotating group:
 O5(H5), O6(H6), O7(H7)
;
_olex2_submission_special_instructions 'No special instructions were received'

loop_
_space_group_symop_operation_xyz
'x, y, z'
'-x+1/2, -y, z+1/2'
'-x, y+1/2, -z+1/2'
'x+1/2, -y+1/2, -z'

loop_
_atom_site_label
_atom_site_type_symbol
_atom_site_fract_x
_atom_site_fract_y
_atom_site_fract_z
_atom_site_U_iso_or_equiv
_atom_site_adp_type
_atom_site_occupancy
_atom_site_site_symmetry_order
_atom_site_calc_flag
_atom_site_refinement_flags_posn
_atom_site_refinement_flags_adp
_atom_site_refinement_flags_occupancy
_atom_site_disorder_assembly
_atom_site_disorder_group
Ag01 Ag 0.48603(11) 0.19356(3) 0.98100(3) 0.0260(2) Uani 1 1 d . . . . .
O1 O 0.3711(11) 0.2707(3) 0.8773(3) 0.0245(10) Uani 1 1 d . . . . .
O5 O 0.5871(11) 0.1755(3) 0.6865(3) 0.0271(11) Uani 1 1 d . . . . .
H5 H 0.685537 0.165907 0.726120 0.041 Uiso 1 1 calc GR . . . .
O2 O 0.9580(12) 0.1263(4) 0.9489(3) 0.0300(11) Uani 1 1 d . . . . .
N3 N 0.2635(14) 0.3687(4) 0.7851(3) 0.0218(12) Uani 1 1 d . . . . .
O6 O 0.1894(10) 0.1920(4) 0.5761(3) 0.0252(10) Uani 1 1 d . . . . .
H6 H 0.348017 0.178929 0.556805 0.038 Uiso 1 1 calc GR . . . .
N2 N 0.0227(14) 0.3708(4) 0.9051(3) 0.0232(11) Uani 1 1 d . . . . .
O8 O 0.5353(11) 0.3746(3) 0.6701(2) 0.0233(10) Uani 1 1 d . . . . .
O7 O 0.1939(10) 0.3782(3) 0.4801(3) 0.0246(10) Uani 1 1 d . . . . .
H7 H 0.338406 0.365252 0.453845 0.037 Uiso 1 1 calc GR . . . .
N4 N 1.0015(15) 0.1118(4) 0.8771(3) 0.0268(12) Uani 1 1 d . . . . .
O4 O 1.2123(13) 0.0678(4) 0.8579(3) 0.0374(13) Uani 1 1 d . . . . .
O3 O 0.8364(14) 0.1443(5) 0.8297(3) 0.0446(16) Uani 1 1 d . . . . .
N1 N -0.3215(13) 0.4758(4) 0.9279(3) 0.0281(14) Uani 1 1 d . . . . .
H1A H -0.356399 0.450428 0.972606 0.034 Uiso 1 1 calc R . . . .
H1B H -0.418662 0.522862 0.913778 0.034 Uiso 1 1 calc R . . . .
C1 C -0.1219(16) 0.4429(5) 0.8816(4) 0.0246(14) Uani 1 1 d . . . . .
C9 C 0.2806(15) 0.4086(5) 0.5547(4) 0.0227(14) Uani 1 1 d . . . . .
H9A H 0.112353 0.430811 0.583118 0.027 Uiso 1 1 calc R . . . .
H9B H 0.416089 0.458326 0.548639 0.027 Uiso 1 1 calc R . . . .
C8 C 0.4209(15) 0.3352(5) 0.6009(4) 0.0219(14) Uani 1 1 d . . . . .
H8 H 0.579300 0.308719 0.570065 0.026 Uiso 1 1 calc R . . . .
C4 C 0.2220(16) 0.3346(5) 0.8584(4) 0.0218(14) Uani 1 1 d . . . . .
C5 C 0.4764(15) 0.3219(4) 0.7358(4) 0.0217(13) Uani 1 1 d . . . . .
H5A H 0.655351 0.311508 0.765701 0.026 Uiso 1 1 calc R . . . .
C2 C -0.0601(16) 0.4840(4) 0.8091(4) 0.0253(15) Uani 1 1 d . . . . .
H2 H -0.150850 0.537543 0.794231 0.030 Uiso 1 1 calc R . . . .
C3 C 0.1301(18) 0.4444(5) 0.7630(4) 0.0288(16) Uani 1 1 d . . . . .
H3 H 0.172432 0.469568 0.714050 0.035 Uiso 1 1 calc R . . . .
C7 C 0.2240(15) 0.2619(5) 0.6294(4) 0.0227(13) Uani 1 1 d . . . . .
H7A H 0.032891 0.288054 0.640649 0.027 Uiso 1 1 calc R . . . .
C6 C 0.3604(16) 0.2334(5) 0.7053(4) 0.0231(14) Uani 1 1 d . . . . .
H6A H 0.220201 0.205720 0.741387 0.028 Uiso 1 1 calc R . . . .

loop_
_atom_site_aniso_label
_atom_site_aniso_U_11
_atom_site_aniso_U_22
_atom_site_aniso_U_33
_atom_site_aniso_U_23
_atom_site_aniso_U_13
_atom_site_aniso_U_12
Ag01 0.0309(3) 0.0302(3) 0.0168(3) 0.00356(17) -0.0039(2) -0.0005(3)
O1 0.026(3) 0.029(2) 0.018(2) 0.0025(19) 0.000(2) 0.004(2)
O5 0.033(3) 0.032(3) 0.016(2) 0.0022(19) 0.000(2) 0.009(2)
O2 0.032(3) 0.044(3) 0.0133(19) -0.0018(19) 0.001(2) -0.005(2)
N3 0.029(3) 0.024(3) 0.013(3) 0.000(2) 0.000(2) 0.000(2)
O6 0.023(2) 0.031(3) 0.021(2) -0.006(2) 0.0018(19) 0.000(2)
N2 0.026(3) 0.027(3) 0.016(2) 0.001(2) 0.003(2) -0.003(3)
O8 0.024(2) 0.032(2) 0.013(2) 0.0006(17) -0.0020(19) -0.005(2)
O7 0.023(2) 0.033(3) 0.018(2) -0.004(2) -0.001(2) 0.003(2)
N4 0.030(3) 0.031(3) 0.020(2) -0.001(2) -0.001(3) -0.003(3)
O4 0.038(3) 0.036(3) 0.039(3) -0.008(2) 0.002(3) 0.005(3)
O3 0.041(3) 0.066(4) 0.027(3) 0.001(3) -0.010(3) 0.015(3)
N1 0.032(4) 0.029(3) 0.024(3) 0.000(2) 0.005(3) 0.000(3)
C1 0.026(3) 0.025(3) 0.022(3) -0.004(3) 0.002(3) 0.000(3)
C9 0.024(3) 0.028(3) 0.016(3) -0.002(3) 0.000(3) -0.003(3)
C8 0.025(3) 0.032(3) 0.009(3) -0.005(2) -0.002(2) 0.000(3)
C4 0.028(3) 0.027(3) 0.010(3) 0.001(2) -0.001(3) -0.002(3)
C5 0.019(3) 0.027(3) 0.020(3) 0.000(2) 0.002(3) -0.003(3)
C2 0.035(4) 0.023(3) 0.018(3) 0.003(2) -0.001(3) 0.004(3)
C3 0.041(4) 0.029(4) 0.016(3) 0.004(3) -0.001(3) -0.001(3)
C7 0.021(3) 0.027(3) 0.020(3) -0.004(3) 0.001(3) -0.001(3)
C6 0.027(4) 0.027(3) 0.015(3) 0.000(3) 0.002(3) -0.003(3)

loop_
_atom_type_symbol
_atom_type_description
_atom_type_scat_dispersion_real
_atom_type_scat_dispersion_imag
_atom_type_scat_source
C C 0.0037 0.0017 'International Tables Vol C Tables 4.2.6.8 and 6.1.1.4'
H H 0.0000 0.0000 'International Tables Vol C Tables 4.2.6.8 and 6.1.1.4'
Ag Ag -0.8238 1.1495 'International Tables Vol C Tables 4.2.6.8 and 6.1.1.4'
N N 0.0070 0.0034 'International Tables Vol C Tables 4.2.6.8 and 6.1.1.4'
O O 0.0123 0.0065 'International Tables Vol C Tables 4.2.6.8 and 6.1.1.4'

loop_
_geom_angle_atom_site_label_1
_geom_angle_atom_site_label_2
_geom_angle_atom_site_label_3
_geom_angle
_geom_angle_site_symmetry_1
_geom_angle_site_symmetry_3
_geom_angle_publ_flag
Ag01 Ag01 Ag01 104.19(3) 4_457 4_557 ?
O1 Ag01 Ag01 94.03(15) . 4_557 ?
O1 Ag01 Ag01 71.62(13) . 4_457 ?
O1 Ag01 O2 104.48(18) . . ?
O1 Ag01 N2 168.3(2) . 4_557 ?
O2 Ag01 Ag01 168.92(13) . 4_457 ?
O2 Ag01 Ag01 65.35(12) . 4_557 ?
N2 Ag01 Ag01 89.61(17) 4_557 4_557 ?
N2 Ag01 Ag01 96.67(16) 4_557 4_457 ?
N2 Ag01 O2 87.2(2) 4_557 . ?
C4 O1 Ag01 140.0(4) . . ?
C6 O5 H5 109.5 . . ?
N4 O2 Ag01 115.3(5) . . ?
C4 N3 C5 116.3(6) . . ?
C3 N3 C4 120.5(6) . . ?
C3 N3 C5 123.0(6) . . ?
C7 O6 H6 109.5 . . ?
C1 N2 Ag01 126.0(5) . 4_457 ?
C1 N2 C4 119.7(6) . . ?
C4 N2 Ag01 114.3(4) . 4_457 ?
C5 O8 C8 111.3(5) . . ?
C9 O7 H7 109.5 . . ?
O4 N4 O2 118.8(6) . . ?
O3 N4 O2 118.7(7) . . ?
O3 N4 O4 122.5(6) . . ?
H1A N1 H1B 120.0 . . ?
C1 N1 H1A 120.0 . . ?
C1 N1 H1B 120.0 . . ?
N2 C1 C2 120.9(6) . . ?
N1 C1 N2 118.4(6) . . ?
N1 C1 C2 120.7(6) . . ?
O7 C9 H9A 109.3 . . ?
O7 C9 H9B 109.3 . . ?
O7 C9 C8 111.4(6) . . ?
H9A C9 H9B 108.0 . . ?
C8 C9 H9A 109.3 . . ?
C8 C9 H9B 109.3 . . ?
O8 C8 C9 107.4(5) . . ?
O8 C8 H8 109.4 . . ?
O8 C8 C7 104.9(5) . . ?
C9 C8 H8 109.4 . . ?
C9 C8 C7 116.0(6) . . ?
C7 C8 H8 109.4 . . ?
O1 C4 N3 116.9(6) . . ?
O1 C4 N2 123.3(6) . . ?
N2 C4 N3 119.7(6) . . ?
N3 C5 H5A 109.9 . . ?
N3 C5 C6 111.8(6) . . ?
O8 C5 N3 108.9(5) . . ?
O8 C5 H5A 109.9 . . ?
O8 C5 C6 106.4(5) . . ?
C6 C5 H5A 109.9 . . ?
C1 C2 H2 121.1 . . ?
C3 C2 C1 117.7(6) . . ?
C3 C2 H2 121.1 . . ?
N3 C3 H3 119.5 . . ?
C2 C3 N3 120.9(7) . . ?
C2 C3 H3 119.5 . . ?
O6 C7 C8 113.7(5) . . ?
O6 C7 H7A 108.7 . . ?
O6 C7 C6 113.6(6) . . ?
C8 C7 H7A 108.7 . . ?
C8 C7 C6 103.2(5) . . ?
C6 C7 H7A 108.7 . . ?
O5 C6 C5 110.5(6) . . ?
O5 C6 C7 107.0(6) . . ?
O5 C6 H6A 112.4 . . ?
C5 C6 H6A 112.4 . . ?
C7 C6 C5 101.5(6) . . ?
C7 C6 H6A 112.4 . . ?

loop_
_geom_bond_atom_site_label_1
_geom_bond_atom_site_label_2
_geom_bond_distance
_geom_bond_site_symmetry_2
_geom_bond_publ_flag
Ag01 Ag01 2.9764(6) 4_557 ?
Ag01 Ag01 2.9764(6) 4_457 ?
Ag01 O1 2.208(5) . ?
Ag01 O2 2.502(6) . ?
Ag01 N2 2.207(5) 4_557 ?
O1 C4 1.238(9) . ?
O5 H5 0.8400 . ?
O5 C6 1.415(9) . ?
O2 N4 1.279(7) . ?
N3 C4 1.385(8) . ?
N3 C5 1.494(9) . ?
N3 C3 1.360(10) . ?
O6 H6 0.8400 . ?
O6 C7 1.413(8) . ?
N2 C1 1.348(9) . ?
N2 C4 1.352(9) . ?
O8 C8 1.442(7) . ?
O8 C5 1.417(7) . ?
O7 H7 0.8400 . ?
O7 C9 1.432(8) . ?
N4 O4 1.238(9) . ?
N4 O3 1.233(9) . ?
N1 H1A 0.8800 . ?
N1 H1B 0.8800 . ?
N1 C1 1.329(9) . ?
C1 C2 1.431(10) . ?
C9 H9A 0.9900 . ?
C9 H9B 0.9900 . ?
C9 C8 1.519(10) . ?
C8 H8 1.0000 . ?
C8 C7 1.525(10) . ?
C5 H5A 1.0000 . ?
C5 C6 1.538(9) . ?
C2 H2 0.9500 . ?
C2 C3 1.341(10) . ?
C3 H3 0.9500 . ?
C7 H7A 1.0000 . ?
C7 C6 1.525(10) . ?
C6 H6A 1.0000 . ?

loop_
_geom_torsion_atom_site_label_1
_geom_torsion_atom_site_label_2
_geom_torsion_atom_site_label_3
_geom_torsion_atom_site_label_4
_geom_torsion
_geom_torsion_site_symmetry_1
_geom_torsion_site_symmetry_2
_geom_torsion_site_symmetry_3
_geom_torsion_site_symmetry_4
_geom_torsion_publ_flag
Ag01 O1 C4 N3 168.2(5) . . . . ?
Ag01 O1 C4 N2 -12.8(12) . . . . ?
Ag01 O2 N4 O4 -170.3(5) . . . . ?
Ag01 O2 N4 O3 11.9(8) . . . . ?
Ag01 N2 C1 N1 -5.4(9) 4_457 . . . ?
Ag01 N2 C1 C2 173.8(5) 4_457 . . . ?
Ag01 N2 C4 O1 0.3(9) 4_457 . . . ?
Ag01 N2 C4 N3 179.4(5) 4_457 . . . ?
N3 C5 C6 O5 -156.5(5) . . . . ?
N3 C5 C6 C7 90.3(6) . . . . ?
O6 C7 C6 O5 42.8(8) . . . . ?
O6 C7 C6 C5 158.6(6) . . . . ?
N2 C1 C2 C3 5.1(11) . . . . ?
O8 C8 C7 O6 -153.4(5) . . . . ?
O8 C8 C7 C6 -29.9(7) . . . . ?
O8 C5 C6 O5 84.7(6) . . . . ?
O8 C5 C6 C7 -28.5(7) . . . . ?
O7 C9 C8 O8 172.2(5) . . . . ?
O7 C9 C8 C7 -70.9(7) . . . . ?
N1 C1 C2 C3 -175.7(7) . . . . ?
C1 N2 C4 O1 176.9(7) . . . . ?
C1 N2 C4 N3 -4.0(10) . . . . ?
C1 C2 C3 N3 -1.2(11) . . . . ?
C9 C8 C7 O6 88.3(7) . . . . ?
C9 C8 C7 C6 -148.2(6) . . . . ?
C8 O8 C5 N3 -110.2(6) . . . . ?
C8 O8 C5 C6 10.5(7) . . . . ?
C8 C7 C6 O5 -80.8(7) . . . . ?
C8 C7 C6 C5 35.0(7) . . . . ?
C4 N3 C5 O8 -168.2(6) . . . . ?
C4 N3 C5 C6 74.5(7) . . . . ?
C4 N3 C3 C2 -5.1(11) . . . . ?
C4 N2 C1 N1 178.4(7) . . . . ?
C4 N2 C1 C2 -2.4(10) . . . . ?
C5 N3 C4 O1 2.4(9) . . . . ?
C5 N3 C4 N2 -176.8(6) . . . . ?
C5 N3 C3 C2 179.8(7) . . . . ?
C5 O8 C8 C9 136.1(6) . . . . ?
C5 O8 C8 C7 12.2(7) . . . . ?
C3 N3 C4 O1 -173.0(7) . . . . ?
C3 N3 C4 N2 7.9(11) . . . . ?
C3 N3 C5 O8 7.1(9) . . . . ?
C3 N3 C5 C6 -110.2(7) . . . . ?
